data_4331857
loop_
_publ_author_name
'Chen, Wanzhi'
'Liu, Fenghui'
'Matsumoto, Kazuko'
'Autschbach, Jochen'
'Le Guennic, Boris'
'Ziegler, Tom'
'Maliarik, Mikhail'
'Glaser, Julius'

_publ_section_title
;
 Spectral and Structural Characterization of Amidate-Bridged
 Platinum&#x2212;Thallium Complexes with Strong Metal&#x2212;Metal Bonds
;
_journal_issue 11
_journal_name_full 'Inorganic Chemistry'
_journal_page_first 4526
_journal_page_last 4536
_journal_paper_doi 10.1021/ic051678o
_journal_volume 45
_journal_year 2006
_chemical_formula_sum 'C27 H57 F9 N8 O11.5 Pt2 Tl'
_chemical_formula_weight 1443.36
_chemical_name_systematic
; 
 ? 
;
_space_group_IT_number 14
_symmetry_cell_setting monoclinic
_symmetry_space_group_name_Hall '-P 2ybc'
_symmetry_space_group_name_H-M 'P 1 21/c 1'
_atom_sites_solution_hydrogens geom
_atom_sites_solution_primary direct
_atom_sites_solution_secondary difmap
_audit_creation_method SHELXL-97
_cell_angle_alpha 90.00
_cell_angle_beta 112.151(3)
_cell_angle_gamma 90.00
_cell_formula_units_Z 4
_cell_length_a 10.973(2)
_cell_length_b 18.383(3)
_cell_length_c 24.036(3)
_cell_measurement_reflns_used 17888
_cell_measurement_temperature 193(2)
_cell_measurement_theta_max 27.496
_cell_measurement_theta_min 2.398
_cell_volume 4490.6(12)
_computing_cell_refinement 'Bruker SMART'
_computing_data_collection 'Bruker SMART'
_computing_data_reduction 'Bruker SAINT'
_computing_molecular_graphics 'Bruker SHELXTL'
_computing_publication_material 'Bruker SHELXTL'
_computing_structure_refinement 'SHELXL-97 (Sheldrick, 1997)'
_computing_structure_solution 'SHELXS-97 (Sheldrick, 1990)'
_diffrn_ambient_temperature 193(2)
_diffrn_measured_fraction_theta_full 0.937
_diffrn_measured_fraction_theta_max 0.937
_diffrn_measurement_device_type 'CCD area detector'
_diffrn_measurement_method 'phi and omega scans'
_diffrn_radiation_monochromator graphite
_diffrn_radiation_source 'fine-focus sealed tube'
_diffrn_radiation_type MoK\a
_diffrn_radiation_wavelength 0.71073
_diffrn_reflns_av_R_equivalents 0.0420
_diffrn_reflns_av_sigmaI/netI 0.0563
_diffrn_reflns_limit_h_max 13
_diffrn_reflns_limit_h_min -13
_diffrn_reflns_limit_k_max 23
_diffrn_reflns_limit_k_min -18
_diffrn_reflns_limit_l_max 30
_diffrn_reflns_limit_l_min -25
_diffrn_reflns_number 23607
_diffrn_reflns_theta_full 27.50
_diffrn_reflns_theta_max 27.50
_diffrn_reflns_theta_min 1.44
_exptl_absorpt_coefficient_mu 9.891
_exptl_absorpt_correction_T_max 0.1553
_exptl_absorpt_correction_T_min 0.1098
_exptl_absorpt_correction_type multi-scan
_exptl_absorpt_process_details sadabs
_exptl_crystal_colour yellow
_exptl_crystal_density_diffrn 2.135
_exptl_crystal_density_method 'not measured'
_exptl_crystal_description prism
_exptl_crystal_F_000 2740
_exptl_crystal_size_max 0.40
_exptl_crystal_size_mid 0.37
_exptl_crystal_size_min 0.30
_refine_diff_density_max 4.455
_refine_diff_density_min -7.448
_refine_diff_density_rms 0.484
_refine_ls_extinction_method none
_refine_ls_goodness_of_fit_ref 1.000
_refine_ls_hydrogen_treatment constr
_refine_ls_matrix_type full
_refine_ls_number_parameters 533
_refine_ls_number_reflns 9653
_refine_ls_number_restraints 3631
_refine_ls_restrained_S_all 0.891
_refine_ls_R_factor_all 0.0699
_refine_ls_R_factor_gt 0.0648
_refine_ls_shift/su_max 0.002
_refine_ls_shift/su_mean 0.000
_refine_ls_structure_factor_coef Fsqd
_refine_ls_weighting_details 'calc w=1/[\s^2^(Fo^2^)+(0.1182P)^2^+188.7259P] where P=(Fo^2^+2Fc^2^)/3'
_refine_ls_weighting_scheme calc
_refine_ls_wR_factor_gt 0.1828
_refine_ls_wR_factor_ref 0.1873
_reflns_number_gt 8729
_reflns_number_total 9653
_reflns_threshold_expression >2sigma(I)
_cod_data_source_file ic051678osup1.cif
_cod_data_source_block pt2tl
_cod_original_sg_symbol_H-M P2(1)/c
_cod_original_formula_sum 'C27 H57 F9 N8 O11.50 Pt2 Tl'
_cod_database_code 4331857

loop_
_symmetry_equiv_pos_as_xyz
'x, y, z'
'-x, y+1/2, -z+1/2'
'-x, -y, -z'
'x, -y-1/2, z-1/2'

loop_
_atom_site_label
_atom_site_type_symbol
_atom_site_fract_x
_atom_site_fract_y
_atom_site_fract_z
_atom_site_U_iso_or_equiv
_atom_site_adp_type
_atom_site_occupancy
_atom_site_symmetry_multiplicity
_atom_site_calc_flag
_atom_site_refinement_flags
Tl1 Tl 0.17469(3) 0.761718(19) 0.938441(15) 0.00414(8) Uani 1 1 d U
Pt1 Pt 0.35985(3) 0.840367(19) 0.926319(16) 0.00375(8) Uani 1 1 d U
Pt2 Pt -0.00492(3) 0.677803(19) 0.949406(15) 0.00293(6) Uani 1 1 d U
F1 F 0.6115(12) 0.8899(8) 0.7976(5) 0.068(3) Uani 1 1 d U
F2 F 0.6379(11) 0.9871(7) 0.8481(6) 0.064(3) Uani 1 1 d U
F3 F 0.7932(9) 0.9067(6) 0.8703(5) 0.046(2) Uani 1 1 d U
F4 F -0.2581(10) 0.5490(7) 1.0825(4) 0.065(3) Uani 1 1 d DU
F5 F -0.3889(11) 0.5632(9) 0.9862(5) 0.085(3) Uani 1 1 d DU
F6 F -0.3018(13) 0.6541(6) 1.0432(6) 0.079(3) Uani 1 1 d DU
F7 F 0.5161(10) 0.6208(7) 0.6948(4) 0.056(2) Uani 1 1 d DU
F8 F 0.6046(12) 0.6973(5) 0.6489(5) 0.056(3) Uani 1 1 d U
F9 F 0.4182(9) 0.6380(6) 0.6021(4) 0.047(2) Uani 1 1 d U
O1 O 0.2298(8) 0.6768(5) 0.8743(4) 0.0192(14) Uani 1 1 d U
O2 O 0.0410(8) 0.8143(5) 0.8443(4) 0.0196(14) Uani 1 1 d U
O3 O 0.3112(7) 0.7086(4) 1.0317(3) 0.0131(13) Uani 1 1 d U
O4 O 0.0934(8) 0.8487(4) 0.9919(4) 0.0157(13) Uani 1 1 d U
O5 O 0.5168(8) 0.9080(4) 0.9041(4) 0.0151(14) Uani 1 1 d U
O6 O 0.6556(8) 0.8156(5) 0.9112(4) 0.0199(16) Uani 1 1 d U
O7 O -0.1780(7) 0.6206(5) 0.9653(3) 0.0136(13) Uani 1 1 d U
O8 O -0.0605(8) 0.5486(5) 1.0442(4) 0.0215(17) Uani 1 1 d U
O9 O 0.5975(9) 0.5614(5) 0.5763(3) 0.0239(19) Uani 1 1 d U
O10 O 0.7008(11) 0.5394(6) 0.6766(5) 0.040(3) Uani 1 1 d U
O11 O 0.8115(12) 0.6135(6) 0.7815(5) 0.047(3) Uani 1 1 d U
H11 H 0.7486 0.6026 0.7489 0.056 Uiso 1 1 d R
O12 O 0.663(2) 0.7494(10) 0.7367(10) 0.042(3) Uani 0.50 1 d PDU
H12A H 0.7445 0.7495 0.7731 0.050 Uiso 0.50 1 d PR
H12B H 0.6604 0.7045 0.7136 0.050 Uiso 0.50 1 d PR
N1 N 0.3921(9) 0.7549(5) 0.8804(4) 0.0134(14) Uani 1 1 d U
H1 H 0.4602 0.7600 0.8699 0.016 Uiso 1 1 d R
N2 N 0.2210(8) 0.8813(5) 0.8506(4) 0.0104(14) Uani 1 1 d U
H2 H 0.2470 0.9168 0.8331 0.013 Uiso 1 1 d R
N3 N 0.3323(9) 0.9285(5) 0.9733(4) 0.0123(16) Uani 1 1 d U
H3D H 0.3138 0.9686 0.9494 0.015 Uiso 1 1 d R
H3E H 0.2641 0.9192 0.9850 0.015 Uiso 1 1 d R
H3F H 0.4067 0.9364 1.0062 0.015 Uiso 1 1 d R
N4 N 0.5075(9) 0.7992(5) 1.0034(4) 0.0157(18) Uani 1 1 d U
H4D H 0.5603 0.7688 0.9926 0.019 Uiso 1 1 d R
H4E H 0.5564 0.8366 1.0256 0.019 Uiso 1 1 d R
H4F H 0.4703 0.7742 1.0257 0.019 Uiso 1 1 d R
N5 N 0.1382(8) 0.6332(5) 1.0224(4) 0.0103(14) Uani 1 1 d U
H5 H 0.1168 0.5934 1.0369 0.012 Uiso 1 1 d R
N6 N -0.0314(9) 0.7552(5) 1.0025(4) 0.0119(14) Uani 1 1 d U
H6 H -0.0847 0.7430 1.0206 0.014 Uiso 1 1 d R
N7 N -0.1521(8) 0.7253(5) 0.8757(4) 0.0103(16) Uani 1 1 d U
H7A H -0.1147 0.7538 0.8555 0.012 Uiso 1 1 d R
H7B H -0.2008 0.6899 0.8508 0.012 Uiso 1 1 d R
H7C H -0.2048 0.7530 0.8887 0.012 Uiso 1 1 d R
N8 N 0.0236(8) 0.5946(5) 0.8964(4) 0.0098(16) Uani 1 1 d U
H8D H 0.0224 0.5509 0.9139 0.012 Uiso 1 1 d R
H8E H -0.0419 0.5960 0.8593 0.012 Uiso 1 1 d R
H8F H 0.1026 0.6007 0.8928 0.012 Uiso 1 1 d R
C1 C 0.3281(10) 0.6941(6) 0.8636(5) 0.0106(15) Uani 1 1 d U
C2 C 0.3744(11) 0.6407(6) 0.8250(5) 0.0140(17) Uani 1 1 d U
C3 C 0.2806(14) 0.6523(8) 0.7600(6) 0.028(3) Uani 1 1 d U
H3A H 0.3075 0.6213 0.7334 0.042 Uiso 1 1 calc R
H3B H 0.2833 0.7034 0.7489 0.042 Uiso 1 1 calc R
H3C H 0.1909 0.6395 0.7559 0.042 Uiso 1 1 calc R
C4 C 0.5184(12) 0.6527(7) 0.8320(6) 0.022(2) Uani 1 1 d U
H4A H 0.5265 0.6998 0.8146 0.033 Uiso 1 1 calc R
H4B H 0.5451 0.6139 0.8110 0.033 Uiso 1 1 calc R
H4C H 0.5752 0.6520 0.8747 0.033 Uiso 1 1 calc R
C5 C 0.3582(12) 0.5607(7) 0.8436(6) 0.021(2) Uani 1 1 d U
H5A H 0.3766 0.5267 0.8163 0.031 Uiso 1 1 calc R
H5B H 0.2679 0.5534 0.8412 0.031 Uiso 1 1 calc R
H5C H 0.4198 0.5519 0.8848 0.031 Uiso 1 1 calc R
C6 C 0.0970(10) 0.8623(6) 0.8242(5) 0.0101(15) Uani 1 1 d U
C7 C 0.0118(11) 0.9001(7) 0.7644(5) 0.0169(19) Uani 1 1 d U
C8 C -0.1164(14) 0.8582(9) 0.7311(6) 0.033(3) Uani 1 1 d U
H8A H -0.1637 0.8510 0.7581 0.050 Uiso 1 1 calc R
H8B H -0.0957 0.8109 0.7182 0.050 Uiso 1 1 calc R
H8C H -0.1716 0.8862 0.6959 0.050 Uiso 1 1 calc R
C9 C -0.0255(14) 0.9766(8) 0.7827(6) 0.029(3) Uani 1 1 d U
H9A H -0.0881 0.9702 0.8025 0.044 Uiso 1 1 calc R
H9B H -0.0658 1.0065 0.7466 0.044 Uiso 1 1 calc R
H9C H 0.0540 1.0006 0.8102 0.044 Uiso 1 1 calc R
C10 C 0.0890(13) 0.9131(8) 0.7239(6) 0.029(3) Uani 1 1 d U
H10A H 0.0296 0.9318 0.6849 0.044 Uiso 1 1 calc R
H10B H 0.1278 0.8671 0.7179 0.044 Uiso 1 1 calc R
H10C H 0.1592 0.9485 0.7429 0.044 Uiso 1 1 calc R
C11 C 0.2593(10) 0.6569(5) 1.0502(5) 0.0087(16) Uani 1 1 d U
C12 C 0.3414(10) 0.6260(6) 1.1128(5) 0.0099(16) Uani 1 1 d U
C13 C 0.4840(11) 0.6194(7) 1.1201(5) 0.016(2) Uani 1 1 d U
H13A H 0.5212 0.6681 1.1210 0.024 Uiso 1 1 calc R
H13B H 0.4897 0.5919 1.0862 0.024 Uiso 1 1 calc R
H13C H 0.5334 0.5940 1.1577 0.024 Uiso 1 1 calc R
C14 C 0.2899(10) 0.5533(6) 1.1261(5) 0.0125(19) Uani 1 1 d U
H14A H 0.3457 0.5369 1.1665 0.019 Uiso 1 1 calc R
H14B H 0.2917 0.5171 1.0965 0.019 Uiso 1 1 calc R
H14C H 0.1994 0.5595 1.1237 0.019 Uiso 1 1 calc R
C15 C 0.3318(13) 0.6827(7) 1.1582(5) 0.021(2) Uani 1 1 d U
H15A H 0.3608 0.7302 1.1494 0.032 Uiso 1 1 calc R
H15B H 0.3881 0.6678 1.1990 0.032 Uiso 1 1 calc R
H15C H 0.2404 0.6862 1.1552 0.032 Uiso 1 1 calc R
C16 C 0.0188(10) 0.8225(6) 1.0151(5) 0.0106(16) Uani 1 1 d U
C17 C -0.0148(11) 0.8673(6) 1.0618(5) 0.0147(18) Uani 1 1 d U
C18 C 0.1160(16) 0.8987(10) 1.1028(7) 0.044(4) Uani 1 1 d U
H18A H 0.1032 0.9489 1.1132 0.066 Uiso 1 1 calc R
H18B H 0.1778 0.8981 1.0821 0.066 Uiso 1 1 calc R
H18C H 0.1515 0.8695 1.1395 0.066 Uiso 1 1 calc R
C19 C -0.1035(18) 0.9302(10) 1.0293(8) 0.048(4) Uani 1 1 d U
H19A H -0.0593 0.9593 1.0083 0.073 Uiso 1 1 calc R
H19B H -0.1220 0.9609 1.0585 0.073 Uiso 1 1 calc R
H19C H -0.1862 0.9110 1.0002 0.073 Uiso 1 1 calc R
C20 C -0.0713(18) 0.8244(10) 1.0997(8) 0.043(3) Uani 1 1 d U
H20A H -0.0112 0.7847 1.1197 0.065 Uiso 1 1 calc R
H20B H -0.1567 0.8042 1.0740 0.065 Uiso 1 1 calc R
H20C H -0.0829 0.8564 1.1299 0.065 Uiso 1 1 calc R
C21 C 0.6063(10) 0.8754(6) 0.8941(5) 0.0137(17) Uani 1 1 d U
C22 C 0.6625(13) 0.9165(8) 0.8530(7) 0.029(2) Uani 1 1 d U
C23 C -0.1598(11) 0.5828(6) 1.0114(5) 0.0138(18) Uani 1 1 d U
C24 C -0.2815(11) 0.5815(6) 1.0300(5) 0.023(2) Uani 1 1 d DU
C25 C 0.6211(14) 0.5716(8) 0.6301(6) 0.028(3) Uani 1 1 d U
C26 C 0.5367(15) 0.6308(9) 0.6456(6) 0.032(3) Uani 1 1 d U
C27 C 0.897(2) 0.6569(12) 0.7547(9) 0.059(4) Uani 1 1 d U
H27A H 0.9513 0.6918 0.7845 0.089 Uiso 1 1 calc R
H27B H 0.8395 0.6830 0.7189 0.089 Uiso 1 1 calc R
H27C H 0.9534 0.6233 0.7437 0.089 Uiso 1 1 calc R

loop_
_atom_site_aniso_label
_atom_site_aniso_U_11
_atom_site_aniso_U_22
_atom_site_aniso_U_33
_atom_site_aniso_U_23
_atom_site_aniso_U_13
_atom_site_aniso_U_12
Tl1 0.00307(13) 0.00503(19) 0.003 0.00355(11) 0.000 0.000
Pt1 0.003 0.00339(18) 0.00416(15) 0.003 0.000 0.000
Pt2 0.003 0.00338(18) 0.002 0.002 0.000 0.000
F1 0.074(6) 0.093(6) 0.037(5) 0.003(5) 0.020(4) -0.016(5)
F2 0.055(5) 0.059(6) 0.090(7) 0.031(5) 0.039(5) -0.002(5)
F3 0.030(4) 0.061(6) 0.063(5) 0.008(4) 0.036(4) -0.007(4)
F4 0.046(5) 0.109(8) 0.049(6) 0.025(5) 0.026(4) 0.004(5)
F5 0.045(5) 0.146(9) 0.061(6) 0.004(7) 0.018(5) -0.024(6)
F6 0.080(6) 0.081(7) 0.084(7) -0.004(6) 0.042(6) 0.012(6)
F7 0.057(5) 0.087(6) 0.025(4) -0.013(4) 0.018(4) 0.020(5)
F8 0.078(6) 0.029(4) 0.042(5) -0.005(4) 0.001(5) 0.023(4)
F9 0.039(5) 0.059(5) 0.036(5) -0.001(4) 0.007(4) 0.021(4)
O1 0.018(3) 0.022(3) 0.021(3) -0.006(3) 0.010(2) -0.006(2)
O2 0.014(3) 0.026(3) 0.017(3) 0.007(3) 0.003(2) -0.006(2)
O3 0.0131(14) 0.0131(15) 0.0128(14) 0.0013(8) 0.0045(9) -0.0010(8)
O4 0.016(3) 0.015(3) 0.020(3) -0.004(2) 0.011(2) -0.002(2)
O5 0.015(3) 0.016(3) 0.020(3) 0.001(3) 0.013(2) 0.002(2)
O6 0.015(3) 0.018(4) 0.028(4) -0.001(3) 0.009(3) 0.004(3)
O7 0.010(3) 0.024(3) 0.009(3) 0.004(3) 0.006(2) -0.003(2)
O8 0.020(4) 0.026(4) 0.025(4) 0.015(3) 0.015(3) 0.004(3)
O9 0.026(4) 0.041(5) 0.001(3) -0.002(3) 0.001(3) 0.019(4)
O10 0.047(5) 0.043(6) 0.023(5) 0.006(4) 0.003(4) 0.028(5)
O11 0.059(6) 0.040(5) 0.020(5) -0.007(4) -0.008(4) 0.001(5)
O12 0.043(5) 0.044(5) 0.032(5) 0.003(5) 0.008(5) 0.006(5)
N1 0.0134(16) 0.0140(16) 0.0135(16) 0.0000(9) 0.0060(9) -0.0002(9)
N2 0.010(3) 0.012(3) 0.009(3) 0.005(3) 0.004(2) -0.004(3)
N3 0.0126(18) 0.0124(18) 0.0119(18) 0.0001(9) 0.0044(10) 0.0001(9)
N4 0.013(4) 0.012(4) 0.017(4) 0.007(3) -0.001(3) -0.003(3)
N5 0.010(3) 0.009(3) 0.009(3) 0.005(3) 0.000(2) -0.001(3)
N6 0.0120(16) 0.0123(16) 0.0117(16) 0.0004(9) 0.0049(9) -0.0004(9)
N7 0.010(3) 0.007(3) 0.012(4) 0.004(3) 0.001(3) 0.000(3)
N8 0.0098(17) 0.0101(17) 0.0097(17) 0.0002(9) 0.0040(10) 0.0000(9)
C1 0.013(3) 0.012(3) 0.009(3) 0.002(3) 0.006(3) 0.001(3)
C2 0.015(3) 0.017(3) 0.013(3) 0.001(3) 0.009(3) 0.001(3)
C3 0.028(5) 0.037(5) 0.012(5) 0.000(4) -0.001(4) 0.007(4)
C4 0.022(4) 0.028(5) 0.021(5) -0.003(4) 0.013(4) 0.003(4)
C5 0.024(5) 0.017(5) 0.021(5) -0.002(4) 0.009(4) 0.004(4)
C6 0.010(3) 0.012(3) 0.010(3) 0.004(3) 0.006(3) 0.000(3)
C7 0.013(4) 0.023(4) 0.011(4) 0.006(3) 0.001(3) -0.001(3)
C8 0.026(6) 0.040(6) 0.016(5) 0.006(5) -0.012(5) -0.007(5)
C9 0.033(6) 0.024(6) 0.025(6) 0.009(5) 0.005(5) 0.015(5)
C10 0.025(5) 0.039(6) 0.021(5) 0.011(5) 0.006(4) -0.007(5)
C11 0.010(3) 0.008(3) 0.008(3) -0.002(3) 0.003(3) -0.001(3)
C12 0.012(3) 0.012(3) 0.004(3) 0.005(3) 0.001(3) 0.001(3)
C13 0.013(5) 0.019(5) 0.013(5) 0.008(4) 0.001(4) 0.004(4)
C14 0.013(2) 0.012(2) 0.012(2) 0.0004(9) 0.0046(11) 0.0001(9)
C15 0.027(5) 0.015(5) 0.014(5) -0.002(4) 0.000(4) -0.001(4)
C16 0.013(3) 0.013(3) 0.006(3) 0.001(3) 0.004(3) 0.002(3)
C17 0.014(3) 0.016(4) 0.014(4) -0.006(3) 0.005(3) 0.001(3)
C18 0.039(6) 0.042(7) 0.034(6) -0.018(6) -0.005(6) 0.005(6)
C19 0.047(7) 0.049(7) 0.037(7) -0.006(6) 0.003(6) 0.025(6)
C20 0.054(6) 0.047(6) 0.036(6) -0.011(5) 0.025(5) -0.006(6)
C21 0.011(3) 0.015(4) 0.017(4) 0.002(3) 0.008(3) -0.003(3)
C22 0.026(4) 0.031(5) 0.033(5) 0.011(4) 0.013(4) -0.004(4)
C23 0.016(3) 0.012(3) 0.010(3) 0.002(3) 0.001(3) -0.002(3)
C24 0.018(4) 0.032(5) 0.019(4) 0.013(4) 0.008(4) 0.000(4)
C25 0.037(6) 0.026(6) 0.017(5) -0.001(4) 0.006(5) 0.007(5)
C26 0.036(5) 0.038(6) 0.019(5) 0.006(5) 0.007(4) 0.001(5)
C27 0.062(8) 0.061(8) 0.040(7) 0.003(7) 0.003(7) -0.002(7)

loop_
_atom_type_symbol
_atom_type_description
_atom_type_scat_dispersion_real
_atom_type_scat_dispersion_imag
_atom_type_scat_source
C C 0.0033 0.0016 'International Tables Vol C Tables 4.2.6.8 and 6.1.1.4'
H H 0.0000 0.0000 'International Tables Vol C Tables 4.2.6.8 and 6.1.1.4'
N N 0.0061 0.0033 'International Tables Vol C Tables 4.2.6.8 and 6.1.1.4'
O O 0.0106 0.0060 'International Tables Vol C Tables 4.2.6.8 and 6.1.1.4'
Pt Pt -1.7033 8.3905 'International Tables Vol C Tables 4.2.6.8 and 6.1.1.4'
Tl Tl -2.8358 9.6688 'International Tables Vol C Tables 4.2.6.8 and 6.1.1.4'
F F 0.0171 0.0103 'International Tables Vol C Tables 4.2.6.8 and 6.1.1.4'

loop_
_geom_angle_atom_site_label_1
_geom_angle_atom_site_label_2
_geom_angle_atom_site_label_3
_geom_angle
O3 Tl1 O2 178.9(3)
O3 Tl1 O4 89.9(3)
O2 Tl1 O4 91.0(3)
O3 Tl1 O1 96.6(3)
O2 Tl1 O1 82.5(3)
O4 Tl1 O1 172.7(3)
O3 Tl1 Pt2 83.88(19)
O2 Tl1 Pt2 96.8(2)
O4 Tl1 Pt2 83.84(19)
O1 Tl1 Pt2 93.6(2)
O3 Tl1 Pt1 95.30(19)
O2 Tl1 Pt1 84.0(2)
O4 Tl1 Pt1 98.76(19)
O1 Tl1 Pt1 83.9(2)
Pt2 Tl1 Pt1 177.287(18)
N1 Pt1 N2 91.4(4)
N1 Pt1 N3 178.3(4)
N2 Pt1 N3 89.1(4)
N1 Pt1 N4 88.1(4)
N2 Pt1 N4 178.2(4)
N3 Pt1 N4 91.3(4)
N1 Pt1 O5 89.6(3)
N2 Pt1 O5 88.1(3)
N3 Pt1 O5 88.9(3)
N4 Pt1 O5 90.2(3)
N1 Pt1 Tl1 86.2(3)
N2 Pt1 Tl1 87.3(2)
N3 Pt1 Tl1 95.4(3)
N4 Pt1 Tl1 94.4(3)
O5 Pt1 Tl1 173.7(2)
N6 Pt2 N5 89.3(4)
N6 Pt2 N7 89.5(4)
N5 Pt2 N7 178.8(4)
N6 Pt2 N8 178.1(4)
N5 Pt2 N8 89.2(4)
N7 Pt2 N8 92.0(4)
N6 Pt2 O7 83.8(3)
N5 Pt2 O7 95.1(3)
N7 Pt2 O7 84.8(3)
N8 Pt2 O7 95.1(3)
N6 Pt2 Tl1 86.6(3)
N5 Pt2 Tl1 87.6(3)
N7 Pt2 Tl1 92.3(2)
N8 Pt2 Tl1 94.6(2)
O7 Pt2 Tl1 170.0(2)
C26 F8 H12B 98.0
C1 O1 Tl1 114.2(7)
C6 O2 Tl1 115.4(7)
C11 O3 Tl1 115.4(6)
C16 O4 Tl1 114.6(7)
C21 O5 Pt1 119.2(7)
C23 O7 Pt2 121.8(7)
C27 O11 H11 98.4
H12A O12 H12B 108.5
C1 N1 Pt1 130.5(8)
C1 N1 H1 114.9
Pt1 N1 H1 114.6
C6 N2 Pt1 128.8(7)
C6 N2 H2 115.4
Pt1 N2 H2 115.8
Pt1 N3 H3D 109.5
Pt1 N3 H3E 109.2
H3D N3 H3E 109.5
Pt1 N3 H3F 109.5
H3D N3 H3F 109.5
H3E N3 H3F 109.6
Pt1 N4 H4D 109.5
Pt1 N4 H4E 109.5
H4D N4 H4E 109.4
Pt1 N4 H4F 109.6
H4D N4 H4F 109.4
H4E N4 H4F 109.4
C11 N5 Pt2 127.5(7)
C11 N5 H5 116.3
Pt2 N5 H5 116.2
C16 N6 Pt2 130.8(8)
C16 N6 H6 114.6
Pt2 N6 H6 114.6
Pt2 N7 H7A 109.5
Pt2 N7 H7B 109.5
H7A N7 H7B 109.4
Pt2 N7 H7C 109.4
H7A N7 H7C 109.5
H7B N7 H7C 109.6
Pt2 N8 H8D 109.5
Pt2 N8 H8E 109.4
H8D N8 H8E 109.5
Pt2 N8 H8F 109.6
H8D N8 H8F 109.5
H8E N8 H8F 109.4
O1 C1 N1 124.5(10)
O1 C1 C2 117.7(10)
N1 C1 C2 117.7(9)
C3 C2 C4 111.1(10)
C3 C2 C1 106.0(9)
C4 C2 C1 113.3(10)
C3 C2 C5 108.4(10)
C4 C2 C5 109.0(10)
C1 C2 C5 108.8(9)
C2 C3 H3A 109.5
C2 C3 H3B 109.5
H3A C3 H3B 109.5
C2 C3 H3C 109.5
H3A C3 H3C 109.5
H3B C3 H3C 109.5
C2 C4 H4A 109.5
C2 C4 H4B 109.5
H4A C4 H4B 109.5
C2 C4 H4C 109.5
H4A C4 H4C 109.5
H4B C4 H4C 109.5
C2 C5 H5A 109.5
C2 C5 H5B 109.5
H5A C5 H5B 109.5
C2 C5 H5C 109.5
H5A C5 H5C 109.5
H5B C5 H5C 109.5
O2 C6 N2 124.2(10)
O2 C6 C7 117.0(9)
N2 C6 C7 118.8(9)
C10 C7 C8 111.4(11)
C10 C7 C6 112.0(9)
C8 C7 C6 111.8(10)
C10 C7 C9 107.7(11)
C8 C7 C9 108.0(11)
C6 C7 C9 105.7(9)
C7 C8 H8A 109.5
C7 C8 H8B 109.5
H8A C8 H8B 109.5
C7 C8 H8C 109.5
H8A C8 H8C 109.5
H8B C8 H8C 109.5
C7 C9 H9A 109.5
C7 C9 H9B 109.5
H9A C9 H9B 109.5
C7 C9 H9C 109.5
H9A C9 H9C 109.5
H9B C9 H9C 109.5
C7 C10 H10A 109.5
C7 C10 H10B 109.5
H10A C10 H10B 109.5
C7 C10 H10C 109.5
H10A C10 H10C 109.5
H10B C10 H10C 109.5
O3 C11 N5 124.7(10)
O3 C11 C12 116.3(9)
N5 C11 C12 118.8(9)
C13 C12 C14 110.7(9)
C13 C12 C15 108.5(9)
C14 C12 C15 108.3(9)
C13 C12 C11 109.9(8)
C14 C12 C11 113.5(9)
C15 C12 C11 105.8(9)
C12 C13 H13A 109.5
C12 C13 H13B 109.5
H13A C13 H13B 109.5
C12 C13 H13C 109.5
H13A C13 H13C 109.5
H13B C13 H13C 109.5
C12 C14 H14A 109.5
C12 C14 H14B 109.5
H14A C14 H14B 109.5
C12 C14 H14C 109.5
H14A C14 H14C 109.5
H14B C14 H14C 109.5
C12 C15 H15A 109.5
C12 C15 H15B 109.5
H15A C15 H15B 109.5
C12 C15 H15C 109.5
H15A C15 H15C 109.5
H15B C15 H15C 109.5
O4 C16 N6 122.6(10)
O4 C16 C17 119.6(10)
N6 C16 C17 117.8(9)
C20 C17 C18 108.2(13)
C20 C17 C19 112.2(13)
C18 C17 C19 108.0(12)
C20 C17 C16 115.2(11)
C18 C17 C16 104.4(10)
C19 C17 C16 108.3(11)
C17 C18 H18A 109.5
C17 C18 H18B 109.5
H18A C18 H18B 109.5
C17 C18 H18C 109.5
H18A C18 H18C 109.5
H18B C18 H18C 109.5
C17 C19 H19A 109.5
C17 C19 H19B 109.5
H19A C19 H19B 109.5
C17 C19 H19C 109.5
H19A C19 H19C 109.5
H19B C19 H19C 109.5
C17 C20 H20A 109.5
C17 C20 H20B 109.5
H20A C20 H20B 109.5
C17 C20 H20C 109.5
H20A C20 H20C 109.5
H20B C20 H20C 109.5
O6 C21 O5 130.2(11)
O6 C21 C22 114.9(10)
O5 C21 C22 114.9(10)
F2 C22 F1 106.1(13)
F2 C22 F3 108.6(12)
F1 C22 F3 104.9(13)
F2 C22 C21 114.9(12)
F1 C22 C21 110.0(11)
F3 C22 C21 111.8(11)
O8 C23 O7 130.2(11)
O8 C23 C24 116.7(9)
O7 C23 C24 113.1(9)
F5 C24 F4 116.3(11)
F5 C24 F6 104.9(11)
F4 C24 F6 101.6(10)
F5 C24 C23 112.7(10)
F4 C24 C23 113.6(9)
F6 C24 C23 106.0(10)
O9 C25 O10 130.6(13)
O9 C25 C26 116.6(12)
O10 C25 C26 112.8(12)
F7 C26 F9 106.0(12)
F7 C26 F8 109.8(13)
F9 C26 F8 107.2(12)
F7 C26 C25 116.2(13)
F9 C26 C25 111.8(12)
F8 C26 C25 105.5(12)
O11 C27 H27A 109.5
O11 C27 H27B 109.5
H27A C27 H27B 109.5
O11 C27 H27C 109.5
H27A C27 H27C 109.5
H27B C27 H27C 109.5

loop_
_geom_bond_atom_site_label_1
_geom_bond_atom_site_label_2
_geom_bond_distance
Tl1 O3 2.385(8)
Tl1 O2 2.388(8)
Tl1 O4 2.424(8)
Tl1 O1 2.426(8)
Tl1 Pt2 2.5933(6)
Tl1 Pt1 2.5980(6)
Pt1 N1 2.026(10)
Pt1 N2 2.027(9)
Pt1 N3 2.062(9)
Pt1 N4 2.090(9)
Pt1 O5 2.342(8)
Pt2 N6 2.004(9)
Pt2 N5 2.034(9)
Pt2 N7 2.086(9)
Pt2 N8 2.087(9)
Pt2 O7 2.325(7)
F1 C22 1.329(19)
F2 C22 1.321(19)
F3 C22 1.346(16)
F4 C24 1.333(11)
F5 C24 1.294(12)
F6 C24 1.408(13)
F7 C26 1.297(17)
F8 C26 1.418(19)
F8 H12B 1.4465
F9 C26 1.333(17)
O1 C1 1.241(13)
O2 C6 1.270(13)
O3 C11 1.273(13)
O4 C16 1.248(13)
O5 C21 1.250(13)
O6 C21 1.225(14)
O7 C23 1.257(13)
O8 C23 1.249(14)
O9 C25 1.236(16)
O10 C25 1.275(16)
O11 C27 1.54(3)
O11 H11 0.8502
O12 H12A 0.9900
O12 H12B 0.9900
N1 C1 1.301(14)
N1 H1 0.8792
N2 C6 1.313(13)
N2 H2 0.8802
N3 H3D 0.9092
N3 H3E 0.9094
N3 H3F 0.9089
N4 H4D 0.9104
N4 H4E 0.9107
N4 H4F 0.9111
N5 C11 1.316(13)
N5 H5 0.8795
N6 C16 1.340(14)
N6 H6 0.8795
N7 H7A 0.9104
N7 H7B 0.9089
N7 H7C 0.9097
N8 H8D 0.9092
N8 H8E 0.9106
N8 H8F 0.9100
C1 C2 1.562(15)
C2 C3 1.527(16)
C2 C4 1.541(16)
C2 C5 1.568(17)
C3 H3A 0.9800
C3 H3B 0.9800
C3 H3C 0.9800
C4 H4A 0.9800
C4 H4B 0.9800
C4 H4C 0.9800
C5 H5A 0.9800
C5 H5B 0.9800
C5 H5C 0.9800
C6 C7 1.552(15)
C7 C10 1.531(17)
C7 C8 1.537(17)
C7 C9 1.572(18)
C8 H8A 0.9800
C8 H8B 0.9800
C8 H8C 0.9800
C9 H9A 0.9800
C9 H9B 0.9800
C9 H9C 0.9800
C10 H10A 0.9800
C10 H10B 0.9800
C10 H10C 0.9800
C11 C12 1.542(14)
C12 C13 1.512(14)
C12 C14 1.530(15)
C12 C15 1.541(16)
C13 H13A 0.9800
C13 H13B 0.9800
C13 H13C 0.9800
C14 H14A 0.9800
C14 H14B 0.9800
C14 H14C 0.9800
C15 H15A 0.9800
C15 H15B 0.9800
C15 H15C 0.9800
C16 C17 1.545(15)
C17 C20 1.50(2)
C17 C18 1.516(18)
C17 C19 1.524(19)
C18 H18A 0.9800
C18 H18B 0.9800
C18 H18C 0.9800
C19 H19A 0.9800
C19 H19B 0.9800
C19 H19C 0.9800
C20 H20A 0.9800
C20 H20B 0.9800
C20 H20C 0.9800
C21 C22 1.546(17)
C23 C24 1.560(16)
C25 C26 1.56(2)
C27 H27A 0.9800
C27 H27B 0.9800
C27 H27C 0.9800

loop_
_geom_hbond_atom_site_label_D
_geom_hbond_atom_site_label_H
_geom_hbond_atom_site_label_A
_geom_hbond_distance_DH
_geom_hbond_distance_HA
_geom_hbond_distance_DA
_geom_hbond_angle_DHA
_geom_hbond_site_symmetry_A
N8 H8F O1 0.91 2.14 2.931(12) 145.2 .
N8 H8E O11 0.91 1.98 2.884(14) 171.8 1_455
N8 H8D O8 0.91 2.05 2.949(12) 168.0 3_567
N7 H7C O6 0.91 2.14 3.047(12) 174.3 1_455
N7 H7B O11 0.91 2.22 2.972(15) 139.4 1_455
N7 H7A O2 0.91 2.14 2.991(12) 155.3 .
N5 H5 O8 0.88 2.18 2.883(12) 136.6 .
N4 H4F O3 0.91 2.17 2.995(12) 150.3 .
N4 H4E O9 0.91 2.19 3.050(14) 157.7 4_576
N4 H4D F6 0.91 2.61 3.301(15) 133.0 1_655
N3 H3F F9 0.91 2.64 3.124(13) 114.1 4_576
N3 H3F O9 0.91 2.14 3.032(12) 168.7 4_576
N3 H3E O4 0.91 2.33 3.179(12) 154.5 .
N3 H3D O9 0.91 2.17 2.946(13) 143.3 2_656
N2 H2 O10 0.88 2.36 3.168(14) 152.9 2_656
N1 H1 O6 0.88 2.24 2.922(13) 134.1 .
O12 H12B F7 0.99 2.13 2.822(15) 125.5 .
O12 H12B F8 0.99 1.45 2.18(2) 126.1 .
O12 H12A N7 0.99 2.34 3.22(2) 148.2 1_655
O11 H11 F7 0.85 2.41 3.127(16) 142.3 .
O11 H11 O10 0.85 1.99 2.717(15) 142.9 .

loop_
_geom_torsion_atom_site_label_1
_geom_torsion_atom_site_label_2
_geom_torsion_atom_site_label_3
_geom_torsion_atom_site_label_4
_geom_torsion
O3 Tl1 Pt1 N1 91.4(3)
O2 Tl1 Pt1 N1 -87.8(4)
O4 Tl1 Pt1 N1 -177.9(3)
O1 Tl1 Pt1 N1 -4.7(3)
Pt2 Tl1 Pt1 N1 19.2(5)
O3 Tl1 Pt1 N2 -177.0(3)
O2 Tl1 Pt1 N2 3.8(3)
O4 Tl1 Pt1 N2 -86.3(3)
O1 Tl1 Pt1 N2 86.9(3)
Pt2 Tl1 Pt1 N2 110.8(5)
O3 Tl1 Pt1 N3 -88.1(3)
O2 Tl1 Pt1 N3 92.7(3)
O4 Tl1 Pt1 N3 2.6(3)
O1 Tl1 Pt1 N3 175.8(3)
Pt2 Tl1 Pt1 N3 -160.3(5)
O3 Tl1 Pt1 N4 3.6(3)
O2 Tl1 Pt1 N4 -175.5(4)
O4 Tl1 Pt1 N4 94.3(4)
O1 Tl1 Pt1 N4 -92.5(4)
Pt2 Tl1 Pt1 N4 -68.5(5)
O3 Tl1 Pt1 O5 140.1(18)
O2 Tl1 Pt1 O5 -39.0(18)
O4 Tl1 Pt1 O5 -129.2(18)
O1 Tl1 Pt1 O5 44.0(18)
Pt2 Tl1 Pt1 O5 68.0(18)
O3 Tl1 Pt2 N6 82.9(3)
O2 Tl1 Pt2 N6 -98.0(3)
O4 Tl1 Pt2 N6 -7.7(3)
O1 Tl1 Pt2 N6 179.1(3)
Pt1 Tl1 Pt2 N6 155.3(5)
O3 Tl1 Pt2 N5 -6.6(3)
O2 Tl1 Pt2 N5 172.6(3)
O4 Tl1 Pt2 N5 -97.1(3)
O1 Tl1 Pt2 N5 89.7(3)
Pt1 Tl1 Pt2 N5 65.9(5)
O3 Tl1 Pt2 N7 172.2(3)
O2 Tl1 Pt2 N7 -8.6(3)
O4 Tl1 Pt2 N7 81.7(3)
O1 Tl1 Pt2 N7 -91.5(3)
Pt1 Tl1 Pt2 N7 -115.4(5)
O3 Tl1 Pt2 N8 -95.6(3)
O2 Tl1 Pt2 N8 83.6(3)
O4 Tl1 Pt2 N8 173.9(3)
O1 Tl1 Pt2 N8 0.7(3)
Pt1 Tl1 Pt2 N8 -23.1(5)
O3 Tl1 Pt2 O7 99.3(11)
O2 Tl1 Pt2 O7 -81.5(11)
O4 Tl1 Pt2 O7 8.8(11)
O1 Tl1 Pt2 O7 -164.4(11)
Pt1 Tl1 Pt2 O7 171.8(11)
O3 Tl1 O1 C1 -87.8(8)
O2 Tl1 O1 C1 91.6(8)
O4 Tl1 O1 C1 119(2)
Pt2 Tl1 O1 C1 -172.1(8)
Pt1 Tl1 O1 C1 6.8(8)
O3 Tl1 O2 C6 -54(15)
O4 Tl1 O2 C6 94.0(8)
O1 Tl1 O2 C6 -89.3(8)
Pt2 Tl1 O2 C6 177.9(8)
Pt1 Tl1 O2 C6 -4.7(8)
O2 Tl1 O3 C11 -121(15)
O4 Tl1 O3 C11 90.3(7)
O1 Tl1 O3 C11 -86.4(7)
Pt2 Tl1 O3 C11 6.5(7)
Pt1 Tl1 O3 C11 -170.9(7)
O3 Tl1 O4 C16 -71.3(8)
O2 Tl1 O4 C16 109.3(8)
O1 Tl1 O4 C16 82(2)
Pt2 Tl1 O4 C16 12.6(7)
Pt1 Tl1 O4 C16 -166.6(7)
N1 Pt1 O5 C21 -25.9(9)
N2 Pt1 O5 C21 -117.3(9)
N3 Pt1 O5 C21 153.5(9)
N4 Pt1 O5 C21 62.2(9)
Tl1 Pt1 O5 C21 -74(2)
N6 Pt2 O7 C23 -83.3(9)
N5 Pt2 O7 C23 5.4(9)
N7 Pt2 O7 C23 -173.4(9)
N8 Pt2 O7 C23 95.0(9)
Tl1 Pt2 O7 C23 -99.9(13)
N2 Pt1 N1 C1 -81.6(10)
N3 Pt1 N1 C1 169(13)
N4 Pt1 N1 C1 100.1(10)
O5 Pt1 N1 C1 -169.7(10)
Tl1 Pt1 N1 C1 5.5(10)
N1 Pt1 N2 C6 81.0(10)
N3 Pt1 N2 C6 -100.6(10)
N4 Pt1 N2 C6 154(12)
O5 Pt1 N2 C6 170.5(10)
Tl1 Pt1 N2 C6 -5.2(9)
N6 Pt2 N5 C11 -76.1(9)
N7 Pt2 N5 C11 -73(17)
N8 Pt2 N5 C11 105.1(9)
O7 Pt2 N5 C11 -159.9(9)
Tl1 Pt2 N5 C11 10.5(9)
N5 Pt2 N6 C16 95.1(10)
N7 Pt2 N6 C16 -84.8(10)
N8 Pt2 N6 C16 133(10)
O7 Pt2 N6 C16 -169.7(10)
Tl1 Pt2 N6 C16 7.5(9)
Tl1 O1 C1 N1 -5.5(14)
Tl1 O1 C1 C2 177.3(7)
Pt1 N1 C1 O1 -0.7(17)
Pt1 N1 C1 C2 176.5(7)
O1 C1 C2 C3 77.5(13)
N1 C1 C2 C3 -99.9(12)
O1 C1 C2 C4 -160.4(10)
N1 C1 C2 C4 22.2(14)
O1 C1 C2 C5 -38.9(13)
N1 C1 C2 C5 143.6(10)
Tl1 O2 C6 N2 2.7(15)
Tl1 O2 C6 C7 -177.6(7)
Pt1 N2 C6 O2 2.4(17)
Pt1 N2 C6 C7 -177.2(8)
O2 C6 C7 C10 -141.1(11)
N2 C6 C7 C10 38.6(15)
O2 C6 C7 C8 -15.3(15)
N2 C6 C7 C8 164.4(11)
O2 C6 C7 C9 102.0(12)
N2 C6 C7 C9 -78.3(13)
Tl1 O3 C11 N5 -1.4(13)
Tl1 O3 C11 C12 -175.1(6)
Pt2 N5 C11 O3 -7.7(16)
Pt2 N5 C11 C12 165.8(7)
O3 C11 C12 C13 -41.5(13)
N5 C11 C12 C13 144.4(10)
O3 C11 C12 C14 -166.1(9)
N5 C11 C12 C14 19.9(13)
O3 C11 C12 C15 75.4(11)
N5 C11 C12 C15 -98.7(11)
Tl1 O4 C16 N6 -11.6(13)
Tl1 O4 C16 C17 166.4(7)
Pt2 N6 C16 O4 2.0(16)
Pt2 N6 C16 C17 -176.0(7)
O4 C16 C17 C20 -163.1(12)
N6 C16 C17 C20 15.0(16)
O4 C16 C17 C18 -44.6(14)
N6 C16 C17 C18 133.5(12)
O4 C16 C17 C19 70.3(14)
N6 C16 C17 C19 -111.6(13)
Pt1 O5 C21 O6 -26.2(17)
Pt1 O5 C21 C22 152.9(8)
O6 C21 C22 F2 -162.1(12)
O5 C21 C22 F2 18.6(17)
O6 C21 C22 F1 78.3(15)
O5 C21 C22 F1 -101.0(14)
O6 C21 C22 F3 -37.8(16)
O5 C21 C22 F3 142.9(12)
Pt2 O7 C23 O8 -26.5(17)
Pt2 O7 C23 C24 151.6(7)
O8 C23 C24 F5 -129.0(12)
O7 C23 C24 F5 52.6(14)
O8 C23 C24 F4 6.0(16)
O7 C23 C24 F4 -172.4(11)
O8 C23 C24 F6 116.7(12)
O7 C23 C24 F6 -61.7(12)
O9 C25 C26 F7 150.2(14)
O10 C25 C26 F7 -27(2)
O9 C25 C26 F9 28.3(19)
O10 C25 C26 F9 -148.9(14)
O9 C25 C26 F8 -87.8(15)
O10 C25 C26 F8 94.9(15)
